data_7000258
loop_
_publ_author_name
'Gracia, Raquel'
'Adams, Harry'
'Patmore, Nathan J.'

_publ_section_title
;
 Relationship between metal--metal bond length and internal rotation in
 diruthenium tetracarboxylate paddlewheel complexes
;
_journal_issue 2
_journal_name_full 'Dalton Transactions'
_journal_page_first 259
_journal_page_last 261
_journal_paper_doi 10.1039/b820287g
_journal_year 2009
_chemical_formula_moiety 'C72 H108 O10 Ru2, F6 P'
_chemical_formula_sum 'C72 H108 F6 O10 P Ru2'
_chemical_formula_weight 1480.69
_space_group_IT_number 14
_symmetry_cell_setting monoclinic
_symmetry_space_group_name_Hall '-P 2yn'
_symmetry_space_group_name_H-M 'P 1 21/n 1'
_atom_sites_solution_hydrogens geom
_atom_sites_solution_primary direct
_atom_sites_solution_secondary difmap
_audit_creation_method SHELXL-97
_cell_angle_alpha 90.00
_cell_angle_beta 117.629(2)
_cell_angle_gamma 90.00
_cell_formula_units_Z 4
_cell_length_a 17.8308(9)
_cell_length_b 25.3963(13)
_cell_length_c 18.4580(9)
_cell_measurement_reflns_used 25321
_cell_measurement_temperature 120(2)
_cell_measurement_theta_max 54.960
_cell_measurement_theta_min 4.704
_cell_volume 7405.3(7)
_computing_cell_refinement 'Bruker SMART'
_computing_data_collection 'Bruker SMART'
_computing_data_reduction 'Bruker SAINT'
_computing_molecular_graphics 'Bruker SHELXTL'
_computing_publication_material 'Bruker SHELXTL'
_computing_structure_refinement 'SHELXL-97 (Sheldrick, 1997)'
_computing_structure_solution 'Bruker SHELXTL'
_diffrn_ambient_temperature 120(2)
_diffrn_measured_fraction_theta_full 0.994
_diffrn_measured_fraction_theta_max 0.994
_diffrn_measurement_device_type 'CCD area detector'
_diffrn_measurement_method 'phi and omega scans'
_diffrn_radiation_monochromator graphite
_diffrn_radiation_source 'fine-focus sealed tube'
_diffrn_radiation_type MoK\a
_diffrn_radiation_wavelength 0.71073
_diffrn_reflns_av_R_equivalents 0.0372
_diffrn_reflns_av_sigmaI/netI 0.0316
_diffrn_reflns_limit_h_max 22
_diffrn_reflns_limit_h_min -23
_diffrn_reflns_limit_k_max 29
_diffrn_reflns_limit_k_min -33
_diffrn_reflns_limit_l_max 23
_diffrn_reflns_limit_l_min -24
_diffrn_reflns_number 102554
_diffrn_reflns_theta_full 27.59
_diffrn_reflns_theta_max 27.59
_diffrn_reflns_theta_min 1.31
_exptl_absorpt_coefficient_mu 0.498
_exptl_absorpt_correction_T_max 0.9427
_exptl_absorpt_correction_T_min 0.9201
_exptl_absorpt_correction_type multi-scan
_exptl_absorpt_process_details sadabs
_exptl_crystal_colour orange
_exptl_crystal_density_diffrn 1.328
_exptl_crystal_density_method 'not measured'
_exptl_crystal_description block
_exptl_crystal_F_000 3108
_exptl_crystal_size_max 0.17
_exptl_crystal_size_mid 0.16
_exptl_crystal_size_min 0.12
_refine_diff_density_max 2.851
_refine_diff_density_min -0.749
_refine_diff_density_rms 0.088
_refine_ls_extinction_method none
_refine_ls_goodness_of_fit_ref 1.029
_refine_ls_hydrogen_treatment constr
_refine_ls_matrix_type full
_refine_ls_number_parameters 811
_refine_ls_number_reflns 17065
_refine_ls_number_restraints 115
_refine_ls_restrained_S_all 1.027
_refine_ls_R_factor_all 0.0641
_refine_ls_R_factor_gt 0.0435
_refine_ls_shift/su_max 0.000
_refine_ls_shift/su_mean 0.000
_refine_ls_structure_factor_coef Fsqd
_refine_ls_weighting_details 'calc w=1/[\s^2^(Fo^2^)+(0.0546P)^2^+12.7900P] where P=(Fo^2^+2Fc^2^)/3'
_refine_ls_weighting_scheme calc
_refine_ls_wR_factor_gt 0.1086
_refine_ls_wR_factor_ref 0.1215
_reflns_number_gt 12943
_reflns_number_total 17065
_reflns_threshold_expression >2sigma(I)
_cod_data_source_file b820287g.txt
_cod_data_source_block Compound_1
_cod_original_cell_volume 7405.3(6)
_cod_original_sg_symbol_H-M 'P 21/n'
_cod_database_code 7000258

loop_
_symmetry_equiv_pos_as_xyz
'x, y, z'
'-x+1/2, y+1/2, -z+1/2'
'-x, -y, -z'
'x-1/2, -y-1/2, z-1/2'

loop_
_atom_site_label
_atom_site_type_symbol
_atom_site_fract_x
_atom_site_fract_y
_atom_site_fract_z
_atom_site_U_iso_or_equiv
_atom_site_adp_type
_atom_site_occupancy
_atom_site_symmetry_multiplicity
_atom_site_calc_flag
_atom_site_refinement_flags
_atom_site_disorder_assembly
_atom_site_disorder_group
C1 C 0.32562(18) 0.10452(11) 0.68962(17) 0.0207(6) Uani 1 1 d . . .
C2 C 0.23344(18) 0.10114(12) 0.66296(19) 0.0246(6) Uani 1 1 d . . .
C3 C 0.1750(2) 0.12258(14) 0.5869(2) 0.0314(7) Uani 1 1 d . . .
C4 C 0.0887(2) 0.11767(15) 0.5647(2) 0.0393(8) Uani 1 1 d . . .
H4 H 0.0486 0.1316 0.5136 0.047 Uiso 1 1 calc R . .
C5 C 0.0593(2) 0.09334(15) 0.6139(2) 0.0368(8) Uani 1 1 d . . .
C6 C 0.1184(2) 0.07246(14) 0.6874(2) 0.0349(8) Uani 1 1 d . . .
H6 H 0.0989 0.0552 0.7211 0.042 Uiso 1 1 calc R . .
C7 C 0.20526(19) 0.07554(13) 0.7144(2) 0.0280(7) Uani 1 1 d . . .
C8 C 0.2003(2) 0.15095(16) 0.5284(2) 0.0425(9) Uani 1 1 d U . .
H8 H 0.2597 0.1639 0.5609 0.051 Uiso 1 1 calc R . .
C9 C 0.1988(3) 0.1124(2) 0.4641(3) 0.0699(15) Uani 1 1 d U . .
H9A H 0.2152 0.1309 0.4270 0.105 Uiso 1 1 calc R . .
H9B H 0.1415 0.0981 0.4329 0.105 Uiso 1 1 calc R . .
H9C H 0.2386 0.0836 0.4912 0.105 Uiso 1 1 calc R . .
C10 C 0.1434(3) 0.1989(2) 0.4878(3) 0.0751(17) Uani 1 1 d U . .
H10A H 0.1455 0.2230 0.5302 0.113 Uiso 1 1 calc R . .
H10B H 0.0850 0.1870 0.4542 0.113 Uiso 1 1 calc R . .
H10C H 0.1635 0.2171 0.4533 0.113 Uiso 1 1 calc R . .
C11 C -0.0351(2) 0.08701(18) 0.5878(3) 0.0480(10) Uani 1 1 d . . .
H11 H -0.0404 0.0791 0.6383 0.058 Uiso 1 1 calc R . .
C12 C -0.0698(3) 0.0394(2) 0.5315(3) 0.0656(13) Uani 1 1 d . . .
H12A H -0.0350 0.0084 0.5579 0.098 Uiso 1 1 calc R . .
H12B H -0.0684 0.0464 0.4799 0.098 Uiso 1 1 calc R . .
H12C H -0.1283 0.0328 0.5204 0.098 Uiso 1 1 calc R . .
C13 C -0.0862(3) 0.1351(2) 0.5505(3) 0.0617(12) Uani 1 1 d . . .
H13A H -0.1456 0.1282 0.5355 0.093 Uiso 1 1 calc R . .
H13B H -0.0812 0.1447 0.5015 0.093 Uiso 1 1 calc R . .
H13C H -0.0652 0.1641 0.5900 0.093 Uiso 1 1 calc R . .
C14 C 0.2639(2) 0.05250(14) 0.7976(2) 0.0340(8) Uani 1 1 d U . .
H14 H 0.3177 0.0419 0.7970 0.041 Uiso 1 1 calc R . .
C15 C 0.2859(2) 0.09361(19) 0.8651(2) 0.0502(11) Uani 1 1 d U . .
H15A H 0.3239 0.0779 0.9181 0.075 Uiso 1 1 calc R . .
H15B H 0.2340 0.1055 0.8657 0.075 Uiso 1 1 calc R . .
H15C H 0.3140 0.1237 0.8547 0.075 Uiso 1 1 calc R . .
C16 C 0.2276(2) 0.00375(18) 0.8188(3) 0.0529(11) Uani 1 1 d U . .
H16A H 0.2683 -0.0093 0.8729 0.079 Uiso 1 1 calc R . .
H16B H 0.2168 -0.0237 0.7778 0.079 Uiso 1 1 calc R . .
H16C H 0.1745 0.0130 0.8193 0.079 Uiso 1 1 calc R . .
C17 C 0.50036(16) 0.00508(11) 0.74967(16) 0.0183(5) Uani 1 1 d . . .
C18 C 0.50753(18) -0.05320(12) 0.75559(16) 0.0202(6) Uani 1 1 d . . .
C19 C 0.43378(19) -0.08391(12) 0.71666(18) 0.0234(6) Uani 1 1 d . . .
C20 C 0.4418(2) -0.13796(13) 0.7238(2) 0.0324(7) Uani 1 1 d . . .
H20 H 0.3927 -0.1592 0.6963 0.039 Uiso 1 1 calc R . .
C21 C 0.5202(2) -0.16248(14) 0.7704(2) 0.0396(8) Uani 1 1 d . . .
C22 C 0.5920(2) -0.13051(14) 0.8075(2) 0.0348(8) Uani 1 1 d . . .
H22 H 0.6456 -0.1466 0.8385 0.042 Uiso 1 1 calc R . .
C23 C 0.58760(19) -0.07622(12) 0.80085(19) 0.0260(6) Uani 1 1 d . . .
C24 C 0.3482(2) -0.05764(13) 0.66754(19) 0.0288(7) Uani 1 1 d U . .
H24 H 0.3528 -0.0206 0.6875 0.035 Uiso 1 1 calc R . .
C25 C 0.2770(2) -0.08466(15) 0.6782(2) 0.0388(8) Uani 1 1 d U . .
H25A H 0.2236 -0.0661 0.6456 0.058 Uiso 1 1 calc R . .
H25B H 0.2903 -0.0839 0.7360 0.058 Uiso 1 1 calc R . .
H25C H 0.2717 -0.1213 0.6597 0.058 Uiso 1 1 calc R . .
C26 C 0.3259(2) -0.05552(19) 0.5774(2) 0.0514(11) Uani 1 1 d U . .
H26A H 0.2708 -0.0384 0.5466 0.077 Uiso 1 1 calc R . .
H26B H 0.3234 -0.0914 0.5568 0.077 Uiso 1 1 calc R . .
H26C H 0.3692 -0.0354 0.5708 0.077 Uiso 1 1 calc R . .
C27 C 0.5300(3) -0.22172(16) 0.7815(4) 0.0677(14) Uani 1 1 d . . .
H27 H 0.5731 -0.2251 0.8402 0.081 Uiso 1 1 calc R . .
C28 C 0.5736(4) -0.24548(18) 0.7390(4) 0.0718(15) Uani 1 1 d . . .
H28A H 0.6215 -0.2232 0.7463 0.108 Uiso 1 1 calc R . .
H28B H 0.5341 -0.2486 0.6806 0.108 Uiso 1 1 calc R . .
H28C H 0.5943 -0.2805 0.7617 0.108 Uiso 1 1 calc R . .
C29 C 0.4569(3) -0.24979(16) 0.7791(3) 0.0600(12) Uani 1 1 d . . .
H29A H 0.4346 -0.2301 0.8106 0.090 Uiso 1 1 calc R . .
H29B H 0.4744 -0.2850 0.8029 0.090 Uiso 1 1 calc R . .
H29C H 0.4128 -0.2530 0.7223 0.090 Uiso 1 1 calc R . .
C30 C 0.6666(2) -0.04258(14) 0.8428(2) 0.0317(7) Uani 1 1 d U . .
H30 H 0.6517 -0.0060 0.8207 0.038 Uiso 1 1 calc R . .
C31 C 0.7385(2) -0.06219(18) 0.8260(2) 0.0480(10) Uani 1 1 d U . .
H31A H 0.7881 -0.0394 0.8542 0.072 Uiso 1 1 calc R . .
H31B H 0.7199 -0.0613 0.7670 0.072 Uiso 1 1 calc R . .
H31C H 0.7534 -0.0984 0.8460 0.072 Uiso 1 1 calc R . .
C32 C 0.6965(2) -0.04025(17) 0.9346(2) 0.0439(9) Uani 1 1 d U . .
H32A H 0.7475 -0.0184 0.9606 0.066 Uiso 1 1 calc R . .
H32B H 0.7093 -0.0759 0.9574 0.066 Uiso 1 1 calc R . .
H32C H 0.6518 -0.0249 0.9448 0.066 Uiso 1 1 calc R . .
C33 C 0.65520(17) 0.11347(11) 0.79168(17) 0.0184(5) Uani 1 1 d . . .
C34 C 0.74744(17) 0.11706(11) 0.81917(18) 0.0205(6) Uani 1 1 d . . .
C35 C 0.78160(18) 0.09714(12) 0.76898(18) 0.0237(6) Uani 1 1 d . . .
C36 C 0.86896(19) 0.10165(13) 0.7969(2) 0.0275(7) Uani 1 1 d . . .
H36 H 0.8925 0.0875 0.7642 0.033 Uiso 1 1 calc R . .
C37 C 0.92243(18) 0.12583(12) 0.8701(2) 0.0261(6) Uani 1 1 d . . .
C38 C 0.88660(19) 0.14504(12) 0.91742(19) 0.0271(7) Uani 1 1 d . . .
H38 H 0.9228 0.1615 0.9680 0.033 Uiso 1 1 calc R . .
C39 C 0.80099(19) 0.14163(12) 0.89519(18) 0.0245(6) Uani 1 1 d . . .
C40 C 0.72901(19) 0.07312(13) 0.68456(19) 0.0292(7) Uani 1 1 d U . .
H40 H 0.6760 0.0587 0.6827 0.035 Uiso 1 1 calc R . .
C41 C 0.7036(2) 0.11665(16) 0.6200(2) 0.0413(9) Uani 1 1 d U . .
H41A H 0.6697 0.1015 0.5655 0.062 Uiso 1 1 calc R . .
H41B H 0.7546 0.1329 0.6226 0.062 Uiso 1 1 calc R . .
H41C H 0.6702 0.1434 0.6305 0.062 Uiso 1 1 calc R . .
C42 C 0.7730(2) 0.02832(15) 0.6639(2) 0.0413(9) Uani 1 1 d U . .
H42A H 0.7355 0.0149 0.6091 0.062 Uiso 1 1 calc R . .
H42B H 0.7862 -0.0001 0.7039 0.062 Uiso 1 1 calc R . .
H42C H 0.8255 0.0414 0.6655 0.062 Uiso 1 1 calc R . .
C43 C 1.01681(19) 0.13318(13) 0.8995(2) 0.0321(7) Uani 1 1 d . . .
H43 H 1.0290 0.1715 0.9117 0.038 Uiso 1 1 calc R . .
C44 C 1.0690(2) 0.10392(16) 0.9785(2) 0.0454(9) Uani 1 1 d . . .
H44A H 1.1293 0.1097 0.9959 0.068 Uiso 1 1 calc R . .
H44B H 1.0564 0.0662 0.9700 0.068 Uiso 1 1 calc R . .
H44C H 1.0551 0.1169 1.0208 0.068 Uiso 1 1 calc R . .
C45 C 1.0464(2) 0.11892(15) 0.8367(3) 0.0412(9) Uani 1 1 d . . .
H45A H 1.1075 0.1248 0.8603 0.062 Uiso 1 1 calc R . .
H45B H 1.0169 0.1410 0.7880 0.062 Uiso 1 1 calc R . .
H45C H 1.0339 0.0818 0.8215 0.062 Uiso 1 1 calc R . .
C46 C 0.7703(2) 0.16412(13) 0.95344(19) 0.0299(7) Uani 1 1 d U . .
H46 H 0.7102 0.1757 0.9201 0.036 Uiso 1 1 calc R . .
C47 C 0.7721(2) 0.12172(16) 1.0132(2) 0.0422(9) Uani 1 1 d U . .
H47A H 0.7518 0.1367 1.0499 0.063 Uiso 1 1 calc R . .
H47B H 0.8302 0.1090 1.0455 0.063 Uiso 1 1 calc R . .
H47C H 0.7355 0.0923 0.9826 0.063 Uiso 1 1 calc R . .
C48 C 0.8223(2) 0.21218(15) 1.0009(2) 0.0420(9) Uani 1 1 d U . .
H48A H 0.8003 0.2254 1.0371 0.063 Uiso 1 1 calc R . .
H48B H 0.8182 0.2399 0.9622 0.063 Uiso 1 1 calc R . .
H48C H 0.8817 0.2019 1.0335 0.063 Uiso 1 1 calc R . .
C49 C 0.48569(16) 0.21170(11) 0.73351(17) 0.0187(5) Uani 1 1 d . . .
C50 C 0.48608(18) 0.27015(12) 0.72811(17) 0.0222(6) Uani 1 1 d . . .
C51 C 0.54604(19) 0.29429(12) 0.70918(19) 0.0260(6) Uani 1 1 d . . .
C52 C 0.5421(2) 0.34860(12) 0.6992(2) 0.0310(7) Uani 1 1 d . . .
H52 H 0.5824 0.3656 0.6872 0.037 Uiso 1 1 calc R . .
C53 C 0.4808(2) 0.37873(13) 0.7064(2) 0.0303(7) Uani 1 1 d . . .
C54 C 0.4235(2) 0.35344(13) 0.7271(2) 0.0325(7) Uani 1 1 d . . .
H54 H 0.3826 0.3740 0.7337 0.039 Uiso 1 1 calc R . .
C55 C 0.4244(2) 0.29944(12) 0.73828(19) 0.0269(6) Uani 1 1 d . . .
C56 C 0.6155(2) 0.26309(13) 0.7025(2) 0.0339(8) Uani 1 1 d U . .
H56 H 0.6045 0.2248 0.7064 0.041 Uiso 1 1 calc R . .
C57 C 0.6158(4) 0.2719(2) 0.6221(3) 0.0774(17) Uani 1 1 d U . .
H57A H 0.5612 0.2610 0.5773 0.116 Uiso 1 1 calc R . .
H57B H 0.6612 0.2511 0.6204 0.116 Uiso 1 1 calc R . .
H57C H 0.6252 0.3093 0.6162 0.116 Uiso 1 1 calc R . .
C58 C 0.7017(3) 0.2764(2) 0.7734(4) 0.0783(17) Uani 1 1 d U . .
H58A H 0.7457 0.2559 0.7683 0.117 Uiso 1 1 calc R . .
H58B H 0.7020 0.2678 0.8252 0.117 Uiso 1 1 calc R . .
H58C H 0.7131 0.3141 0.7721 0.117 Uiso 1 1 calc R . .
C59 C 0.4763(3) 0.43831(14) 0.6952(2) 0.0397(8) Uani 1 1 d U . .
H59 H 0.4151 0.4483 0.6698 0.048 Uiso 1 1 calc R . .
C60 C 0.5190(3) 0.46464(16) 0.7778(3) 0.0502(10) Uani 1 1 d U . .
H60A H 0.5158 0.5030 0.7706 0.075 Uiso 1 1 calc R . .
H60B H 0.5785 0.4538 0.8064 0.075 Uiso 1 1 calc R . .
H60C H 0.4905 0.4543 0.8100 0.075 Uiso 1 1 calc R . .
C61 C 0.5105(3) 0.45804(15) 0.6392(3) 0.0605(13) Uani 1 1 d U . .
H61A H 0.4812 0.4402 0.5862 0.091 Uiso 1 1 calc R . .
H61B H 0.5713 0.4506 0.6636 0.091 Uiso 1 1 calc R . .
H61C H 0.5012 0.4961 0.6314 0.091 Uiso 1 1 calc R . .
C62 C 0.3607(2) 0.27341(14) 0.7603(2) 0.0343(8) Uani 1 1 d U . .
H62 H 0.3661 0.2344 0.7572 0.041 Uiso 1 1 calc R . .
C63 C 0.3809(3) 0.2875(2) 0.8475(3) 0.0619(13) Uani 1 1 d U . .
H63A H 0.3400 0.2703 0.8614 0.093 Uiso 1 1 calc R . .
H63B H 0.3775 0.3257 0.8523 0.093 Uiso 1 1 calc R . .
H63C H 0.4382 0.2754 0.8851 0.093 Uiso 1 1 calc R . .
C64 C 0.2690(2) 0.2887(2) 0.7019(3) 0.0561(11) Uani 1 1 d U . .
H64A H 0.2561 0.2794 0.6458 0.084 Uiso 1 1 calc R . .
H64B H 0.2619 0.3268 0.7053 0.084 Uiso 1 1 calc R . .
H64C H 0.2306 0.2699 0.7173 0.084 Uiso 1 1 calc R . .
C65 C 0.4387(9) 0.0606(5) 0.4954(8) 0.055(3) Uiso 0.409(7) 1 d P A 1
H65A H 0.3894 0.0420 0.4946 0.066 Uiso 0.409(7) 1 calc PR A 1
H65B H 0.4880 0.0366 0.5197 0.066 Uiso 0.409(7) 1 calc PR A 1
C66 C 0.4208(7) 0.0738(4) 0.4124(7) 0.041(2) Uiso 0.409(7) 1 d P A 1
H66A H 0.4729 0.0729 0.4061 0.049 Uiso 0.409(7) 1 calc PR A 1
H66B H 0.3785 0.0494 0.3724 0.049 Uiso 0.409(7) 1 calc PR A 1
C67 C 0.3904(8) 0.1219(4) 0.4033(7) 0.055 Uiso 0.409(7) 1 d P A 1
H67A H 0.3278 0.1207 0.3733 0.066 Uiso 0.409(7) 1 calc PR A 1
H67B H 0.4106 0.1428 0.3705 0.066 Uiso 0.409(7) 1 calc PR A 1
C68 C 0.4176(7) 0.1479(4) 0.4843(6) 0.036(2) Uiso 0.409(7) 1 d P A 1
H68A H 0.4589 0.1763 0.4928 0.043 Uiso 0.409(7) 1 calc PR A 1
H68B H 0.3684 0.1631 0.4879 0.043 Uiso 0.409(7) 1 calc PR A 1
C65A C 0.4712(5) 0.0623(2) 0.5048(4) 0.0305(14) Uiso 0.591(7) 1 d P A 2
H65C H 0.4352 0.0322 0.5033 0.037 Uiso 0.591(7) 1 calc PR A 2
H65D H 0.5313 0.0514 0.5345 0.037 Uiso 0.591(7) 1 calc PR A 2
C66A C 0.4496(6) 0.0798(4) 0.4203(6) 0.055 Uiso 0.591(7) 1 d P A 2
H66C H 0.4902 0.0647 0.4033 0.066 Uiso 0.591(7) 1 calc PR A 2
H66D H 0.3920 0.0678 0.3814 0.066 Uiso 0.591(7) 1 calc PR A 2
C67A C 0.4538(5) 0.1338(3) 0.4210(5) 0.055 Uiso 0.591(7) 1 d P A 2
H67C H 0.4028 0.1484 0.3743 0.066 Uiso 0.591(7) 1 calc PR A 2
H67D H 0.5042 0.1453 0.4160 0.066 Uiso 0.591(7) 1 calc PR A 2
C68A C 0.4590(6) 0.1527(3) 0.4988(5) 0.0508(19) Uiso 0.591(7) 1 d P A 2
H68C H 0.5125 0.1723 0.5304 0.061 Uiso 0.591(7) 1 calc PR A 2
H68D H 0.4110 0.1765 0.4881 0.061 Uiso 0.591(7) 1 calc PR A 2
C69 C 0.5358(3) 0.07011(17) 0.9890(2) 0.0496(11) Uani 1 1 d D . .
H69A H 0.5920 0.0542 1.0047 0.059 Uiso 0.650(10) 1 calc PR B 3
H69B H 0.4919 0.0431 0.9605 0.059 Uiso 0.650(10) 1 calc PR B 3
H69C H 0.5792 0.0465 0.9875 0.059 Uiso 0.350(10) 1 d PR B 4
H69D H 0.4825 0.0500 0.9704 0.059 Uiso 0.350(10) 1 d PR B 4
C70 C 0.5310(6) 0.0889(3) 1.0620(5) 0.058(2) Uiso 0.650(10) 1 d PD A 3
H70A H 0.4915 0.0667 1.0725 0.069 Uiso 0.650(10) 1 calc PR B 3
H70B H 0.5875 0.0871 1.1104 0.069 Uiso 0.650(10) 1 calc PR B 3
C71 C 0.5014(5) 0.1423(3) 1.0472(4) 0.057(2) Uiso 0.650(10) 1 d PD A 3
H71A H 0.5392 0.1647 1.0937 0.068 Uiso 0.650(10) 1 calc PR B 3
H71B H 0.4438 0.1442 1.0422 0.068 Uiso 0.650(10) 1 calc PR B 3
C72 C 0.5001(5) 0.1619(2) 0.9697(4) 0.0352(14) Uiso 0.650(10) 1 d PD A 3
H72A H 0.4432 0.1752 0.9310 0.042 Uiso 0.650(10) 1 calc PR B 3
H72B H 0.5420 0.1904 0.9814 0.042 Uiso 0.650(10) 1 calc PR B 3
C70A C 0.5642(10) 0.0889(5) 1.0735(7) 0.048(3) Uiso 0.350(10) 1 d PD A 4
H70C H 0.5278 0.0741 1.0958 0.057 Uiso 0.350(10) 1 calc PR B 4
H70D H 0.6234 0.0778 1.1090 0.057 Uiso 0.350(10) 1 calc PR B 4
C71A C 0.5589(10) 0.1398(5) 1.0706(8) 0.060 Uiso 0.350(10) 1 d PD A 4
H71C H 0.6134 0.1556 1.1101 0.072 Uiso 0.350(10) 1 calc PR B 4
H71D H 0.5143 0.1517 1.0846 0.072 Uiso 0.350(10) 1 calc PR B 4
C72A C 0.5378(10) 0.1560(5) 0.9868(7) 0.045(3) Uiso 0.350(10) 1 d PD A 4
H72C H 0.4870 0.1788 0.9652 0.054 Uiso 0.350(10) 1 calc PR B 4
H72D H 0.5852 0.1768 0.9880 0.054 Uiso 0.350(10) 1 calc PR B 4
F1 F 0.33848(16) 0.23420(12) 0.99897(17) 0.0716(8) Uani 1 1 d . . .
F2 F 0.23751(17) 0.29409(11) 0.93285(18) 0.0729(8) Uani 1 1 d . . .
F3 F 0.26859(18) 0.26898(14) 1.06036(17) 0.0818(9) Uani 1 1 d . . .
F4 F 0.2452(2) 0.18584(13) 1.0209(2) 0.1084(13) Uani 1 1 d . . .
F5 F 0.2163(2) 0.21075(14) 0.89280(19) 0.1024(12) Uani 1 1 d . . .
F6 F 0.14434(16) 0.24539(13) 0.95447(18) 0.0801(9) Uani 1 1 d . . .
O1 O 0.37597(12) 0.11348(8) 0.76485(12) 0.0210(4) Uani 1 1 d . A .
O2 O 0.35345(12) 0.09802(8) 0.63757(12) 0.0211(4) Uani 1 1 d . . .
O3 O 0.50177(12) 0.03088(8) 0.80979(11) 0.0187(4) Uani 1 1 d . A .
O4 O 0.49319(12) 0.02775(8) 0.68491(11) 0.0194(4) Uani 1 1 d . . .
O5 O 0.62781(12) 0.10788(8) 0.84392(11) 0.0196(4) Uani 1 1 d . A .
O6 O 0.60381(12) 0.11665(8) 0.71502(11) 0.0196(4) Uani 1 1 d . . .
O7 O 0.50591(12) 0.18983(8) 0.80203(12) 0.0206(4) Uani 1 1 d . A .
O8 O 0.46538(12) 0.18582(8) 0.66791(12) 0.0206(4) Uani 1 1 d . . .
O9 O 0.52272(15) 0.11426(8) 0.93625(13) 0.0284(5) Uani 1 1 d . A .
O10 O 0.45606(15) 0.10668(9) 0.54403(13) 0.0307(5) Uani 1 1 d . . .
P1 P 0.24131(6) 0.23993(4) 0.97691(6) 0.0421(2) Uani 1 1 d . . .
Ru1 Ru 0.502259(13) 0.110441(9) 0.806278(13) 0.01527(6) Uani 1 1 d . . .
Ru2 Ru 0.478672(13) 0.106955(9) 0.675224(12) 0.01556(6) Uani 1 1 d . A .

loop_
_atom_site_aniso_label
_atom_site_aniso_U_11
_atom_site_aniso_U_22
_atom_site_aniso_U_33
_atom_site_aniso_U_23
_atom_site_aniso_U_13
_atom_site_aniso_U_12
C1 0.0188(13) 0.0206(14) 0.0228(14) 0.0046(11) 0.0098(12) 0.0008(11)
C2 0.0173(14) 0.0290(16) 0.0264(15) 0.0018(12) 0.0093(12) 0.0003(11)
C3 0.0224(16) 0.0354(18) 0.0301(17) 0.0046(14) 0.0067(14) -0.0023(13)
C4 0.0224(16) 0.051(2) 0.0327(18) 0.0108(16) 0.0027(14) 0.0022(15)
C5 0.0197(16) 0.047(2) 0.041(2) 0.0056(16) 0.0124(15) -0.0013(14)
C6 0.0233(16) 0.046(2) 0.0382(19) 0.0083(16) 0.0164(15) 0.0005(14)
C7 0.0200(15) 0.0337(18) 0.0325(17) 0.0014(13) 0.0141(14) 0.0016(12)
C8 0.0259(18) 0.059(2) 0.0321(19) 0.0194(17) 0.0046(15) -0.0040(16)
C9 0.056(3) 0.120(5) 0.033(2) 0.002(2) 0.020(2) -0.024(3)
C10 0.030(2) 0.088(4) 0.083(3) 0.060(3) 0.006(2) 0.001(2)
C11 0.0235(18) 0.071(3) 0.047(2) 0.015(2) 0.0134(17) 0.0009(18)
C12 0.029(2) 0.077(3) 0.076(3) -0.005(3) 0.012(2) -0.008(2)
C13 0.032(2) 0.078(3) 0.072(3) 0.010(3) 0.021(2) 0.012(2)
C14 0.0216(16) 0.050(2) 0.0345(18) 0.0104(15) 0.0164(14) 0.0023(14)
C15 0.0318(19) 0.091(3) 0.034(2) 0.000(2) 0.0201(17) 0.000(2)
C16 0.035(2) 0.070(3) 0.058(3) 0.030(2) 0.025(2) 0.0037(19)
C17 0.0128(13) 0.0234(14) 0.0164(13) -0.0009(10) 0.0049(11) -0.0016(10)
C18 0.0226(14) 0.0232(15) 0.0163(13) 0.0001(11) 0.0103(12) 0.0011(11)
C19 0.0263(15) 0.0252(15) 0.0209(14) -0.0031(11) 0.0129(13) -0.0040(12)
C20 0.0352(18) 0.0250(17) 0.0407(19) -0.0060(14) 0.0208(16) -0.0051(13)
C21 0.042(2) 0.0260(18) 0.059(2) 0.0008(16) 0.0302(19) 0.0032(15)
C22 0.0306(18) 0.0310(18) 0.047(2) 0.0101(15) 0.0213(16) 0.0112(14)
C23 0.0242(15) 0.0295(17) 0.0245(15) 0.0042(12) 0.0116(13) 0.0031(12)
C24 0.0253(16) 0.0322(17) 0.0255(16) -0.0006(13) 0.0088(13) -0.0041(13)
C25 0.0288(18) 0.049(2) 0.0384(19) 0.0012(16) 0.0154(16) -0.0051(16)
C26 0.031(2) 0.091(3) 0.0266(18) 0.0079(19) 0.0081(16) -0.011(2)
C27 0.071(3) 0.029(2) 0.117(4) 0.006(2) 0.056(3) 0.009(2)
C28 0.088(4) 0.036(2) 0.118(5) -0.018(3) 0.070(4) -0.002(2)
C29 0.084(3) 0.028(2) 0.083(3) 0.002(2) 0.051(3) -0.002(2)
C30 0.0228(16) 0.0367(19) 0.0318(17) 0.0082(14) 0.0094(14) 0.0033(13)
C31 0.0281(19) 0.079(3) 0.040(2) 0.002(2) 0.0180(17) -0.0003(18)
C32 0.036(2) 0.058(3) 0.036(2) -0.0074(18) 0.0145(17) 0.0014(18)
C33 0.0191(13) 0.0185(14) 0.0186(13) -0.0011(10) 0.0096(11) -0.0003(10)
C34 0.0164(13) 0.0236(15) 0.0229(14) 0.0001(11) 0.0103(12) -0.0016(11)
C35 0.0208(14) 0.0273(16) 0.0252(15) -0.0016(12) 0.0125(12) -0.0010(11)
C36 0.0228(15) 0.0327(17) 0.0318(16) -0.0039(13) 0.0168(14) -0.0008(12)
C37 0.0180(14) 0.0250(16) 0.0355(17) 0.0004(13) 0.0126(13) -0.0003(11)
C38 0.0210(15) 0.0325(17) 0.0255(15) -0.0055(13) 0.0088(13) -0.0028(12)
C39 0.0214(15) 0.0286(16) 0.0238(15) -0.0029(12) 0.0108(13) -0.0019(12)
C40 0.0225(15) 0.0405(19) 0.0281(16) -0.0089(14) 0.0148(14) -0.0021(13)
C41 0.039(2) 0.064(3) 0.0261(17) 0.0010(16) 0.0189(16) 0.0026(18)
C42 0.0353(19) 0.050(2) 0.043(2) -0.0218(17) 0.0215(17) -0.0044(16)
C43 0.0201(15) 0.0304(18) 0.046(2) -0.0050(15) 0.0153(15) -0.0037(13)
C44 0.0264(18) 0.054(2) 0.046(2) -0.0040(18) 0.0085(17) 0.0004(16)
C45 0.0262(17) 0.043(2) 0.063(3) -0.0053(18) 0.0282(18) -0.0055(15)
C46 0.0216(15) 0.0409(19) 0.0276(16) -0.0110(14) 0.0118(13) -0.0045(13)
C47 0.038(2) 0.064(3) 0.0260(17) -0.0052(16) 0.0154(16) -0.0092(18)
C48 0.0310(18) 0.049(2) 0.044(2) -0.0240(18) 0.0161(17) -0.0072(16)
C49 0.0138(13) 0.0242(15) 0.0226(14) -0.0011(11) 0.0123(11) -0.0011(10)
C50 0.0228(15) 0.0220(15) 0.0224(14) 0.0004(11) 0.0109(12) 0.0014(11)
C51 0.0262(16) 0.0225(15) 0.0338(17) 0.0028(12) 0.0176(14) 0.0018(12)
C52 0.0318(17) 0.0214(16) 0.0434(19) 0.0027(13) 0.0206(16) -0.0014(13)
C53 0.0339(17) 0.0238(16) 0.0328(17) 0.0002(13) 0.0151(15) 0.0022(13)
C54 0.0338(18) 0.0280(17) 0.0395(19) -0.0004(14) 0.0202(16) 0.0075(13)
C55 0.0286(16) 0.0266(16) 0.0285(16) -0.0016(13) 0.0158(14) 0.0034(12)
C56 0.0302(17) 0.0253(17) 0.057(2) 0.0083(15) 0.0299(17) 0.0043(13)
C57 0.114(5) 0.070(3) 0.093(4) 0.028(3) 0.085(4) 0.045(3)
C58 0.032(2) 0.084(4) 0.107(4) -0.012(3) 0.022(3) 0.016(2)
C59 0.047(2) 0.0260(18) 0.048(2) 0.0018(15) 0.0234(18) 0.0056(15)
C60 0.059(3) 0.031(2) 0.056(2) -0.0064(18) 0.023(2) -0.0060(18)
C61 0.103(4) 0.025(2) 0.071(3) 0.0079(19) 0.055(3) 0.006(2)
C62 0.0331(18) 0.0343(19) 0.048(2) 0.0021(15) 0.0297(17) 0.0055(14)
C63 0.053(3) 0.098(4) 0.045(2) 0.006(2) 0.032(2) -0.003(3)
C64 0.034(2) 0.079(3) 0.059(3) 0.010(2) 0.024(2) -0.001(2)
C69 0.070(3) 0.055(3) 0.0322(19) 0.0218(18) 0.031(2) 0.018(2)
F1 0.0493(15) 0.099(2) 0.0707(18) 0.0150(16) 0.0310(14) 0.0142(14)
F2 0.0604(17) 0.0617(17) 0.091(2) 0.0283(15) 0.0309(16) -0.0009(13)
F3 0.0599(18) 0.129(3) 0.0571(17) -0.0286(17) 0.0277(15) -0.0159(17)
F4 0.096(3) 0.080(2) 0.116(3) 0.055(2) 0.021(2) -0.0161(19)
F5 0.113(3) 0.105(3) 0.066(2) -0.0350(19) 0.0215(19) -0.009(2)
F6 0.0367(14) 0.123(3) 0.0709(18) 0.0225(17) 0.0167(13) -0.0147(15)
O1 0.0172(9) 0.0283(11) 0.0190(10) -0.0009(8) 0.0097(8) -0.0010(8)
O2 0.0168(10) 0.0281(11) 0.0175(9) 0.0008(8) 0.0073(8) -0.0007(8)
O3 0.0191(10) 0.0212(10) 0.0151(9) 0.0004(7) 0.0074(8) -0.0015(8)
O4 0.0213(10) 0.0213(10) 0.0153(9) -0.0002(7) 0.0083(8) 0.0002(8)
O5 0.0154(9) 0.0272(11) 0.0168(9) -0.0014(8) 0.0080(8) -0.0019(8)
O6 0.0169(9) 0.0276(11) 0.0164(9) 0.0006(8) 0.0094(8) 0.0010(8)
O7 0.0226(10) 0.0218(10) 0.0204(10) -0.0012(8) 0.0124(9) -0.0020(8)
O8 0.0222(10) 0.0195(10) 0.0219(10) 0.0024(8) 0.0117(9) 0.0018(8)
O9 0.0378(13) 0.0302(12) 0.0222(11) -0.0020(9) 0.0181(10) -0.0024(9)
O10 0.0416(13) 0.0333(13) 0.0190(10) 0.0008(9) 0.0156(10) 0.0057(10)
P1 0.0376(5) 0.0450(6) 0.0379(5) 0.0045(4) 0.0126(4) -0.0083(4)
Ru1 0.01430(11) 0.01925(12) 0.01379(11) -0.00063(8) 0.00782(9) -0.00173(8)
Ru2 0.01472(11) 0.01945(12) 0.01336(11) 0.00070(8) 0.00723(9) -0.00011(8)

loop_
_atom_type_symbol
_atom_type_description
_atom_type_scat_dispersion_real
_atom_type_scat_dispersion_imag
_atom_type_scat_source
C C 0.0033 0.0016 'International Tables Vol C Tables 4.2.6.8 and 6.1.1.4'
H H 0.0000 0.0000 'International Tables Vol C Tables 4.2.6.8 and 6.1.1.4'
F F 0.0171 0.0103 'International Tables Vol C Tables 4.2.6.8 and 6.1.1.4'
O O 0.0106 0.0060 'International Tables Vol C Tables 4.2.6.8 and 6.1.1.4'
P P 0.1023 0.0942 'International Tables Vol C Tables 4.2.6.8 and 6.1.1.4'
Ru Ru -1.2594 0.8363 'International Tables Vol C Tables 4.2.6.8 and 6.1.1.4'

loop_
_geom_angle_atom_site_label_1
_geom_angle_atom_site_label_2
_geom_angle_atom_site_label_3
_geom_angle
_geom_angle_site_symmetry_1
_geom_angle_site_symmetry_3
_geom_angle_publ_flag
O1 C1 O2 121.2(3) . . ?
O1 C1 C2 118.9(3) . . ?
O2 C1 C2 119.9(3) . . ?
C3 C2 C7 120.9(3) . . ?
C3 C2 C1 120.0(3) . . ?
C7 C2 C1 119.1(3) . . ?
C4 C3 C2 117.4(3) . . ?
C4 C3 C8 118.5(3) . . ?
C2 C3 C8 124.1(3) . . ?
C5 C4 C3 123.0(3) . . ?
C5 C4 H4 118.5 . . ?
C3 C4 H4 118.5 . . ?
C6 C5 C4 117.8(3) . . ?
C6 C5 C11 119.7(3) . . ?
C4 C5 C11 122.4(3) . . ?
C5 C6 C7 123.1(3) . . ?
C5 C6 H6 118.5 . . ?
C7 C6 H6 118.5 . . ?
C6 C7 C2 117.8(3) . . ?
C6 C7 C14 118.1(3) . . ?
C2 C7 C14 124.1(3) . . ?
C9 C8 C3 110.0(3) . . ?
C9 C8 C10 111.0(4) . . ?
C3 C8 C10 111.9(3) . . ?
C9 C8 H8 107.9 . . ?
C3 C8 H8 107.9 . . ?
C10 C8 H8 107.9 . . ?
C8 C9 H9A 109.5 . . ?
C8 C9 H9B 109.5 . . ?
H9A C9 H9B 109.5 . . ?
C8 C9 H9C 109.5 . . ?
H9A C9 H9C 109.5 . . ?
H9B C9 H9C 109.5 . . ?
C8 C10 H10A 109.5 . . ?
C8 C10 H10B 109.5 . . ?
H10A C10 H10B 109.5 . . ?
C8 C10 H10C 109.5 . . ?
H10A C10 H10C 109.5 . . ?
H10B C10 H10C 109.5 . . ?
C13 C11 C12 111.6(4) . . ?
C13 C11 C5 114.0(4) . . ?
C12 C11 C5 109.7(3) . . ?
C13 C11 H11 107.1 . . ?
C12 C11 H11 107.1 . . ?
C5 C11 H11 107.1 . . ?
C11 C12 H12A 109.5 . . ?
C11 C12 H12B 109.5 . . ?
H12A C12 H12B 109.5 . . ?
C11 C12 H12C 109.5 . . ?
H12A C12 H12C 109.5 . . ?
H12B C12 H12C 109.5 . . ?
C11 C13 H13A 109.5 . . ?
C11 C13 H13B 109.5 . . ?
H13A C13 H13B 109.5 . . ?
C11 C13 H13C 109.5 . . ?
H13A C13 H13C 109.5 . . ?
H13B C13 H13C 109.5 . . ?
C7 C14 C16 113.3(3) . . ?
C7 C14 C15 110.9(3) . . ?
C16 C14 C15 108.9(3) . . ?
C7 C14 H14 107.9 . . ?
C16 C14 H14 107.9 . . ?
C15 C14 H14 107.9 . . ?
C14 C15 H15A 109.5 . . ?
C14 C15 H15B 109.5 . . ?
H15A C15 H15B 109.5 . . ?
C14 C15 H15C 109.5 . . ?
H15A C15 H15C 109.5 . . ?
H15B C15 H15C 109.5 . . ?
C14 C16 H16A 109.5 . . ?
C14 C16 H16B 109.5 . . ?
H16A C16 H16B 109.5 . . ?
C14 C16 H16C 109.5 . . ?
H16A C16 H16C 109.5 . . ?
H16B C16 H16C 109.5 . . ?
O4 C17 O3 122.3(3) . . ?
O4 C17 C18 119.0(2) . . ?
O3 C17 C18 118.7(2) . . ?
C23 C18 C19 121.7(3) . . ?
C23 C18 C17 119.2(3) . . ?
C19 C18 C17 119.1(3) . . ?
C20 C19 C18 118.2(3) . . ?
C20 C19 C24 121.6(3) . . ?
C18 C19 C24 120.2(3) . . ?
C19 C20 C21 122.0(3) . . ?
C19 C20 H20 119.0 . . ?
C21 C20 H20 119.0 . . ?
C22 C21 C20 117.9(3) . . ?
C22 C21 C27 119.2(4) . . ?
C20 C21 C27 122.9(4) . . ?
C23 C22 C21 122.3(3) . . ?
C23 C22 H22 118.8 . . ?
C21 C22 H22 118.8 . . ?
C22 C23 C18 117.9(3) . . ?
C22 C23 C30 121.0(3) . . ?
C18 C23 C30 121.1(3) . . ?
C26 C24 C19 110.4(3) . . ?
C26 C24 C25 110.1(3) . . ?
C19 C24 C25 112.9(3) . . ?
C26 C24 H24 107.8 . . ?
C19 C24 H24 107.8 . . ?
C25 C24 H24 107.8 . . ?
C24 C25 H25A 109.5 . . ?
C24 C25 H25B 109.5 . . ?
H25A C25 H25B 109.5 . . ?
C24 C25 H25C 109.5 . . ?
H25A C25 H25C 109.5 . . ?
H25B C25 H25C 109.5 . . ?
C24 C26 H26A 109.5 . . ?
C24 C26 H26B 109.5 . . ?
H26A C26 H26B 109.5 . . ?
C24 C26 H26C 109.5 . . ?
H26A C26 H26C 109.5 . . ?
H26B C26 H26C 109.5 . . ?
C28 C27 C29 117.9(4) . . ?
C28 C27 C21 113.1(4) . . ?
C29 C27 C21 115.5(4) . . ?
C28 C27 H27 102.4 . . ?
C29 C27 H27 102.4 . . ?
C21 C27 H27 102.4 . . ?
C27 C28 H28A 109.5 . . ?
C27 C28 H28B 109.5 . . ?
H28A C28 H28B 109.5 . . ?
C27 C28 H28C 109.5 . . ?
H28A C28 H28C 109.5 . . ?
H28B C28 H28C 109.5 . . ?
C27 C29 H29A 109.5 . . ?
C27 C29 H29B 109.5 . . ?
H29A C29 H29B 109.5 . . ?
C27 C29 H29C 109.5 . . ?
H29A C29 H29C 109.5 . . ?
H29B C29 H29C 109.5 . . ?
C23 C30 C32 110.7(3) . . ?
C23 C30 C31 112.3(3) . . ?
C32 C30 C31 110.1(3) . . ?
C23 C30 H30 107.9 . . ?
C32 C30 H30 107.9 . . ?
C31 C30 H30 107.9 . . ?
C30 C31 H31A 109.5 . . ?
C30 C31 H31B 109.5 . . ?
H31A C31 H31B 109.5 . . ?
C30 C31 H31C 109.5 . . ?
H31A C31 H31C 109.5 . . ?
H31B C31 H31C 109.5 . . ?
C30 C32 H32A 109.5 . . ?
C30 C32 H32B 109.5 . . ?
H32A C32 H32B 109.5 . . ?
C30 C32 H32C 109.5 . . ?
H32A C32 H32C 109.5 . . ?
H32B C32 H32C 109.5 . . ?
O5 C33 O6 120.9(2) . . ?
O5 C33 C34 120.1(2) . . ?
O6 C33 C34 119.0(2) . . ?
C35 C34 C39 120.4(3) . . ?
C35 C34 C33 120.0(3) . . ?
C39 C34 C33 119.7(2) . . ?
C36 C35 C34 118.2(3) . . ?
C36 C35 C40 117.4(3) . . ?
C34 C35 C40 124.3(3) . . ?
C37 C36 C35 122.7(3) . . ?
C37 C36 H36 118.7 . . ?
C35 C36 H36 118.7 . . ?
C36 C37 C38 117.4(3) . . ?
C36 C37 C43 123.3(3) . . ?
C38 C37 C43 119.3(3) . . ?
C39 C38 C37 123.8(3) . . ?
C39 C38 H38 118.1 . . ?
C37 C38 H38 118.1 . . ?
C38 C39 C34 117.5(3) . . ?
C38 C39 C46 118.3(3) . . ?
C34 C39 C46 124.2(3) . . ?
C35 C40 C42 114.2(3) . . ?
C35 C40 C41 109.0(3) . . ?
C42 C40 C41 110.1(3) . . ?
C35 C40 H40 107.8 . . ?
C42 C40 H40 107.8 . . ?
C41 C40 H40 107.8 . . ?
C40 C41 H41A 109.5 . . ?
C40 C41 H41B 109.5 . . ?
H41A C41 H41B 109.5 . . ?
C40 C41 H41C 109.5 . . ?
H41A C41 H41C 109.5 . . ?
H41B C41 H41C 109.5 . . ?
C40 C42 H42A 109.5 . . ?
C40 C42 H42B 109.5 . . ?
H42A C42 H42B 109.5 . . ?
C40 C42 H42C 109.5 . . ?
H42A C42 H42C 109.5 . . ?
H42B C42 H42C 109.5 . . ?
C44 C43 C37 111.5(3) . . ?
C44 C43 C45 110.0(3) . . ?
C37 C43 C45 114.6(3) . . ?
C44 C43 H43 106.8 . . ?
C37 C43 H43 106.8 . . ?
C45 C43 H43 106.8 . . ?
C43 C44 H44A 109.5 . . ?
C43 C44 H44B 109.5 . . ?
H44A C44 H44B 109.5 . . ?
C43 C44 H44C 109.5 . . ?
H44A C44 H44C 109.5 . . ?
H44B C44 H44C 109.5 . . ?
C43 C45 H45A 109.5 . . ?
C43 C45 H45B 109.5 . . ?
H45A C45 H45B 109.5 . . ?
C43 C45 H45C 109.5 . . ?
H45A C45 H45C 109.5 . . ?
H45B C45 H45C 109.5 . . ?
C39 C46 C47 110.5(3) . . ?
C39 C46 C48 112.3(3) . . ?
C47 C46 C48 110.0(3) . . ?
C39 C46 H46 108.0 . . ?
C47 C46 H46 108.0 . . ?
C48 C46 H46 108.0 . . ?
C46 C47 H47A 109.5 . . ?
C46 C47 H47B 109.5 . . ?
H47A C47 H47B 109.5 . . ?
C46 C47 H47C 109.5 . . ?
H47A C47 H47C 109.5 . . ?
H47B C47 H47C 109.5 . . ?
C46 C48 H48A 109.5 . . ?
C46 C48 H48B 109.5 . . ?
H48A C48 H48B 109.5 . . ?
C46 C48 H48C 109.5 . . ?
H48A C48 H48C 109.5 . . ?
H48B C48 H48C 109.5 . . ?
O7 C49 O8 123.0(3) . . ?
O7 C49 C50 119.7(2) . . ?
O8 C49 C50 117.3(2) . . ?
C51 C50 C55 122.1(3) . . ?
C51 C50 C49 118.6(3) . . ?
C55 C50 C49 119.3(3) . . ?
C52 C51 C50 117.8(3) . . ?
C52 C51 C56 120.0(3) . . ?
C50 C51 C56 122.2(3) . . ?
C53 C52 C51 121.9(3) . . ?
C53 C52 H52 119.0 . . ?
C51 C52 H52 119.0 . . ?
C52 C53 C54 118.6(3) . . ?
C52 C53 C59 121.9(3) . . ?
C54 C53 C59 119.5(3) . . ?
C55 C54 C53 122.3(3) . . ?
C55 C54 H54 118.8 . . ?
C53 C54 H54 118.8 . . ?
C54 C55 C50 117.2(3) . . ?
C54 C55 C62 120.7(3) . . ?
C50 C55 C62 122.0(3) . . ?
C57 C56 C51 112.2(3) . . ?
C57 C56 C58 110.4(4) . . ?
C51 C56 C58 110.5(3) . . ?
C57 C56 H56 107.8 . . ?
C51 C56 H56 107.8 . . ?
C58 C56 H56 107.8 . . ?
C56 C57 H57A 109.5 . . ?
C56 C57 H57B 109.5 . . ?
H57A C57 H57B 109.5 . . ?
C56 C57 H57C 109.5 . . ?
H57A C57 H57C 109.5 . . ?
H57B C57 H57C 109.5 . . ?
C56 C58 H58A 109.5 . . ?
C56 C58 H58B 109.5 . . ?
H58A C58 H58B 109.5 . . ?
C56 C58 H58C 109.5 . . ?
H58A C58 H58C 109.5 . . ?
H58B C58 H58C 109.5 . . ?
C60 C59 C61 111.7(4) . . ?
C60 C59 C53 109.5(3) . . ?
C61 C59 C53 114.2(3) . . ?
C60 C59 H59 107.0 . . ?
C61 C59 H59 107.0 . . ?
C53 C59 H59 107.0 . . ?
C59 C60 H60A 109.5 . . ?
C59 C60 H60B 109.5 . . ?
H60A C60 H60B 109.5 . . ?
C59 C60 H60C 109.5 . . ?
H60A C60 H60C 109.5 . . ?
H60B C60 H60C 109.5 . . ?
C59 C61 H61A 109.5 . . ?
C59 C61 H61B 109.5 . . ?
H61A C61 H61B 109.5 . . ?
C59 C61 H61C 109.5 . . ?
H61A C61 H61C 109.5 . . ?
H61B C61 H61C 109.5 . . ?
C63 C62 C55 109.9(3) . . ?
C63 C62 C64 109.6(3) . . ?
C55 C62 C64 112.7(3) . . ?
C63 C62 H62 108.1 . . ?
C55 C62 H62 108.1 . . ?
C64 C62 H62 108.1 . . ?
C62 C63 H63A 109.5 . . ?
C62 C63 H63B 109.5 . . ?
H63A C63 H63B 109.5 . . ?
C62 C63 H63C 109.5 . . ?
H63A C63 H63C 109.5 . . ?
H63B C63 H63C 109.5 . . ?
C62 C64 H64A 109.5 . . ?
C62 C64 H64B 109.5 . . ?
H64A C64 H64B 109.5 . . ?
C62 C64 H64C 109.5 . . ?
H64A C64 H64C 109.5 . . ?
H64B C64 H64C 109.5 . . ?
O10 C65 C66 110.6(9) . . ?
O10 C65 H65A 109.5 . . ?
C66 C65 H65A 109.5 . . ?
O10 C65 H65B 109.5 . . ?
C66 C65 H65B 109.5 . . ?
H65A C65 H65B 108.1 . . ?
C67 C66 C65 103.1(10) . . ?
C67 C66 H66A 111.1 . . ?
C65 C66 H66A 111.1 . . ?
C67 C66 H66B 111.1 . . ?
C65 C66 H66B 111.1 . . ?
H66A C66 H66B 109.1 . . ?
C66 C67 C68 111.0(10) . . ?
C66 C67 H67A 109.4 . . ?
C68 C67 H67A 109.4 . . ?
C66 C67 H67B 109.4 . . ?
C68 C67 H67B 109.4 . . ?
H67A C67 H67B 108.0 . . ?
O10 C68 C67 105.3(7) . . ?
O10 C68 H68A 110.7 . . ?
C67 C68 H68A 110.7 . . ?
O10 C68 H68B 110.7 . . ?
C67 C68 H68B 110.7 . . ?
H68A C68 H68B 108.8 . . ?
O10 C65A C66A 106.1(5) . . ?
O10 C65A H65C 110.5 . . ?
C66A C65A H65C 110.5 . . ?
O10 C65A H65D 110.5 . . ?
C66A C65A H65D 110.5 . . ?
H65C C65A H65D 108.7 . . ?
C67A C66A C65A 107.5(7) . . ?
C67A C66A H66C 110.2 . . ?
C65A C66A H66C 110.2 . . ?
C67A C66A H66D 110.2 . . ?
C65A C66A H66D 110.2 . . ?
H66C C66A H66D 108.5 . . ?
C66A C67A C68A 108.3(7) . . ?
C66A C67A H67C 110.0 . . ?
C68A C67A H67C 110.0 . . ?
C66A C67A H67D 110.0 . . ?
C68A C67A H67D 110.0 . . ?
H67C C67A H67D 108.4 . . ?
O10 C68A C67A 107.1(6) . . ?
O10 C68A H68C 110.3 . . ?
C67A C68A H68C 110.3 . . ?
O10 C68A H68D 110.3 . . ?
C67A C68A H68D 110.3 . . ?
H68C C68A H68D 108.6 . . ?
O9 C69 C70 108.0(4) . . ?
O9 C69 C70A 109.4(6) . . ?
O9 C69 H69A 110.1 . . ?
C70 C69 H69A 110.1 . . ?
C70A C69 H69A 90.9 . . ?
O9 C69 H69B 110.1 . . ?
C70 C69 H69B 110.1 . . ?
C70A C69 H69B 125.7 . . ?
H69A C69 H69B 108.4 . . ?
O9 C69 H69C 109.9 . . ?
C70 C69 H69C 127.0 . . ?
C70A C69 H69C 109.6 . . ?
H69B C69 H69C 90.0 . . ?
O9 C69 H69D 110.0 . . ?
C70 C69 H69D 91.7 . . ?
C70A C69 H69D 109.6 . . ?
H69C C69 H69D 108.3 . . ?
C71 C70 C69 107.7(6) . . ?
C71 C70 H70A 110.2 . . ?
C69 C70 H70A 110.2 . . ?
C71 C70 H70B 110.2 . . ?
C69 C70 H70B 110.2 . . ?
H70A C70 H70B 108.5 . . ?
C70 C71 C72 109.7(6) . . ?
C70 C71 H71A 109.7 . . ?
C72 C71 H71A 109.7 . . ?
C70 C71 H71B 109.7 . . ?
C72 C71 H71B 109.7 . . ?
H71A C71 H71B 108.2 . . ?
O9 C72 C71 103.6(4) . . ?
O9 C72 H72A 111.0 . . ?
C71 C72 H72A 111.0 . . ?
O9 C72 H72B 111.0 . . ?
C71 C72 H72B 111.0 . . ?
H72A C72 H72B 109.0 . . ?
C71A C70A C69 107.2(10) . . ?
C71A C70A H70C 110.3 . . ?
C69 C70A H70C 110.3 . . ?
C71A C70A H70D 110.3 . . ?
C69 C70A H70D 110.3 . . ?
H70C C70A H70D 108.5 . . ?
C70A C71A C72A 107.4(11) . . ?
C70A C71A H71C 110.2 . . ?
C72A C71A H71C 110.2 . . ?
C70A C71A H71D 110.2 . . ?
C72A C71A H71D 110.2 . . ?
H71C C71A H71D 108.5 . . ?
O9 C72A C71A 112.3(10) . . ?
O9 C72A H72C 109.2 . . ?
C71A C72A H72C 109.2 . . ?
O9 C72A H72D 109.2 . . ?
C71A C72A H72D 109.2 . . ?
H72C C72A H72D 107.9 . . ?
C1 O1 Ru1 120.27(18) . . ?
C1 O2 Ru2 118.59(18) . . ?
C17 O3 Ru1 118.88(17) . . ?
C17 O4 Ru2 118.88(17) . . ?
C33 O5 Ru1 119.33(17) . . ?
C33 O6 Ru2 119.88(17) . . ?
C49 O7 Ru1 118.39(18) . . ?
C49 O8 Ru2 118.48(18) . . ?
C72A O9 C69 103.1(5) . . ?
C69 O9 C72 110.1(3) . . ?
C72A O9 Ru1 130.5(5) . . ?
C69 O9 Ru1 125.8(2) . . ?
C72 O9 Ru1 122.2(3) . . ?
C65 O10 C68 103.2(6) . . ?
C65A O10 C68 108.6(5) . . ?
C65 O10 C68A 110.9(6) . . ?
C65A O10 C68A 106.1(4) . . ?
C65 O10 Ru2 123.8(5) . . ?
C65A O10 Ru2 124.2(3) . . ?
C68 O10 Ru2 127.0(4) . . ?
C68A O10 Ru2 125.3(3) . . ?
F3 P1 F4 89.1(2) . . ?
F3 P1 F2 90.90(19) . . ?
F4 P1 F2 179.9(2) . . ?
F3 P1 F5 178.44(19) . . ?
F4 P1 F5 91.3(2) . . ?
F2 P1 F5 88.72(19) . . ?
F3 P1 F6 91.11(17) . . ?
F4 P1 F6 89.61(18) . . ?
F2 P1 F6 90.47(16) . . ?
F5 P1 F6 90.41(19) . . ?
F3 P1 F1 89.24(16) . . ?
F4 P1 F1 90.32(18) . . ?
F2 P1 F1 89.60(15) . . ?
F5 P1 F1 89.24(19) . . ?
F6 P1 F1 179.6(2) . . ?
O5 Ru1 O1 178.13(8) . . ?
O5 Ru1 O7 89.71(8) . . ?
O1 Ru1 O7 89.86(8) . . ?
O5 Ru1 O3 88.70(8) . . ?
O1 Ru1 O3 91.70(8) . . ?
O7 Ru1 O3 178.19(8) . . ?
O5 Ru1 O9 91.65(8) . . ?
O1 Ru1 O9 90.17(8) . . ?
O7 Ru1 O9 90.36(8) . . ?
O3 Ru1 O9 90.56(7) . . ?
O5 Ru1 Ru2 89.62(5) . . ?
O1 Ru1 Ru2 88.56(6) . . ?
O7 Ru1 Ru2 89.48(5) . . ?
O3 Ru1 Ru2 89.64(5) . . ?
O9 Ru1 Ru2 178.72(6) . . ?
O8 Ru2 O6 88.79(8) . . ?
O8 Ru2 O2 90.68(8) . . ?
O6 Ru2 O2 178.74(8) . . ?
O8 Ru2 O4 178.92(8) . . ?
O6 Ru2 O4 90.84(8) . . ?
O2 Ru2 O4 89.68(8) . . ?
O8 Ru2 Ru1 89.46(5) . . ?
O6 Ru2 Ru1 88.86(5) . . ?
O2 Ru2 Ru1 90.00(5) . . ?
O4 Ru2 Ru1 89.52(5) . . ?
O8 Ru2 O10 88.52(8) . . ?
O6 Ru2 O10 90.47(8) . . ?
O2 Ru2 O10 90.66(8) . . ?
O4 Ru2 O10 92.49(8) . . ?
Ru1 Ru2 O10 177.88(6) . . ?

loop_
_geom_bond_atom_site_label_1
_geom_bond_atom_site_label_2
_geom_bond_distance
_geom_bond_site_symmetry_2
_geom_bond_publ_flag
C1 O1 1.277(3) . ?
C1 O2 1.280(3) . ?
C1 C2 1.484(4) . ?
C2 C3 1.412(4) . ?
C2 C7 1.420(4) . ?
C3 C4 1.402(5) . ?
C3 C8 1.530(5) . ?
C4 C5 1.387(5) . ?
C4 H4 0.9500 . ?
C5 C6 1.381(5) . ?
C5 C11 1.530(5) . ?
C6 C7 1.392(4) . ?
C6 H6 0.9500 . ?
C7 C14 1.519(4) . ?
C8 C9 1.528(6) . ?
C8 C10 1.538(6) . ?
C8 H8 1.0000 . ?
C9 H9A 0.9800 . ?
C9 H9B 0.9800 . ?
C9 H9C 0.9800 . ?
C10 H10A 0.9800 . ?
C10 H10B 0.9800 . ?
C10 H10C 0.9800 . ?
C11 C13 1.487(6) . ?
C11 C12 1.526(6) . ?
C11 H11 1.0000 . ?
C12 H12A 0.9800 . ?
C12 H12B 0.9800 . ?
C12 H12C 0.9800 . ?
C13 H13A 0.9800 . ?
C13 H13B 0.9800 . ?
C13 H13C 0.9800 . ?
C14 C16 1.530(5) . ?
C14 C15 1.530(5) . ?
C14 H14 1.0000 . ?
C15 H15A 0.9800 . ?
C15 H15B 0.9800 . ?
C15 H15C 0.9800 . ?
C16 H16A 0.9800 . ?
C16 H16B 0.9800 . ?
C16 H16C 0.9800 . ?
C17 O4 1.279(3) . ?
C17 O3 1.279(3) . ?
C17 C18 1.485(4) . ?
C18 C23 1.404(4) . ?
C18 C19 1.406(4) . ?
C19 C20 1.380(4) . ?
C19 C24 1.521(4) . ?
C20 C21 1.403(5) . ?
C20 H20 0.9500 . ?
C21 C22 1.398(5) . ?
C21 C27 1.518(5) . ?
C22 C23 1.383(5) . ?
C22 H22 0.9500 . ?
C23 C30 1.517(4) . ?
C24 C26 1.521(5) . ?
C24 C25 1.533(4) . ?
C24 H24 1.0000 . ?
C25 H25A 0.9800 . ?
C25 H25B 0.9800 . ?
C25 H25C 0.9800 . ?
C26 H26A 0.9800 . ?
C26 H26B 0.9800 . ?
C26 H26C 0.9800 . ?
C27 C28 1.466(6) . ?
C27 C29 1.470(6) . ?
C27 H27 1.0000 . ?
C28 H28A 0.9800 . ?
C28 H28B 0.9800 . ?
C28 H28C 0.9800 . ?
C29 H29A 0.9800 . ?
C29 H29B 0.9800 . ?
C29 H29C 0.9800 . ?
C30 C32 1.523(5) . ?
C30 C31 1.536(5) . ?
C30 H30 1.0000 . ?
C31 H31A 0.9800 . ?
C31 H31B 0.9800 . ?
C31 H31C 0.9800 . ?
C32 H32A 0.9800 . ?
C32 H32B 0.9800 . ?
C32 H32C 0.9800 . ?
C33 O5 1.275(3) . ?
C33 O6 1.283(3) . ?
C33 C34 1.482(4) . ?
C34 C35 1.417(4) . ?
C34 C39 1.424(4) . ?
C35 C36 1.400(4) . ?
C35 C40 1.524(4) . ?
C36 C37 1.385(4) . ?
C36 H36 0.9500 . ?
C37 C38 1.388(4) . ?
C37 C43 1.521(4) . ?
C38 C39 1.387(4) . ?
C38 H38 0.9500 . ?
C39 C46 1.526(4) . ?
C40 C42 1.527(4) . ?
C40 C41 1.532(5) . ?
C40 H40 1.0000 . ?
C41 H41A 0.9800 . ?
C41 H41B 0.9800 . ?
C41 H41C 0.9800 . ?
C42 H42A 0.9800 . ?
C42 H42B 0.9800 . ?
C42 H42C 0.9800 . ?
C43 C44 1.513(5) . ?
C43 C45 1.522(5) . ?
C43 H43 1.0000 . ?
C44 H44A 0.9800 . ?
C44 H44B 0.9800 . ?
C44 H44C 0.9800 . ?
C45 H45A 0.9800 . ?
C45 H45B 0.9800 . ?
C45 H45C 0.9800 . ?
C46 C47 1.531(5) . ?
C46 C48 1.538(5) . ?
C46 H46 1.0000 . ?
C47 H47A 0.9800 . ?
C47 H47B 0.9800 . ?
C47 H47C 0.9800 . ?
C48 H48A 0.9800 . ?
C48 H48B 0.9800 . ?
C48 H48C 0.9800 . ?
C49 O7 1.271(3) . ?
C49 O8 1.274(3) . ?
C49 C50 1.488(4) . ?
C50 C51 1.410(4) . ?
C50 C55 1.411(4) . ?
C51 C52 1.389(4) . ?
C51 C56 1.522(4) . ?
C52 C53 1.389(4) . ?
C52 H52 0.9500 . ?
C53 C54 1.401(5) . ?
C53 C59 1.524(5) . ?
C54 C55 1.386(4) . ?
C54 H54 0.9500 . ?
C55 C62 1.523(4) . ?
C56 C57 1.504(6) . ?
C56 C58 1.525(6) . ?
C56 H56 1.0000 . ?
C57 H57A 0.9800 . ?
C57 H57B 0.9800 . ?
C57 H57C 0.9800 . ?
C58 H58A 0.9800 . ?
C58 H58B 0.9800 . ?
C58 H58C 0.9800 . ?
C59 C60 1.508(5) . ?
C59 C61 1.509(5) . ?
C59 H59 1.0000 . ?
C60 H60A 0.9800 . ?
C60 H60B 0.9800 . ?
C60 H60C 0.9800 . ?
C61 H61A 0.9800 . ?
C61 H61B 0.9800 . ?
C61 H61C 0.9800 . ?
C62 C63 1.520(5) . ?
C62 C64 1.533(5) . ?
C62 H62 1.0000 . ?
C63 H63A 0.9800 . ?
C63 H63B 0.9800 . ?
C63 H63C 0.9800 . ?
C64 H64A 0.9800 . ?
C64 H64B 0.9800 . ?
C64 H64C 0.9800 . ?
C65 O10 1.419(12) . ?
C65 C66 1.452(16) . ?
C65 H65A 0.9900 . ?
C65 H65B 0.9900 . ?
C66 C67 1.314(15) . ?
C66 H66A 0.9900 . ?
C66 H66B 0.9900 . ?
C67 C68 1.494(14) . ?
C67 H67A 0.9900 . ?
C67 H67B 0.9900 . ?
C68 O10 1.442(9) . ?
C68 H68A 0.9900 . ?
C68 H68B 0.9900 . ?
C65A O10 1.431(6) . ?
C65A C66A 1.491(11) . ?
C65A H65C 0.9900 . ?
C65A H65D 0.9900 . ?
C66A C67A 1.373(12) . ?
C66A H66C 0.9900 . ?
C66A H66D 0.9900 . ?
C67A C68A 1.475(10) . ?
C67A H67C 0.9900 . ?
C67A H67D 0.9900 . ?
C68A O10 1.453(8) . ?
C68A H68C 0.9900 . ?
C68A H68D 0.9900 . ?
C69 O9 1.431(4) . ?
C69 C70 1.470(8) . ?
C69 C70A 1.478(11) . ?
C69 H69A 0.9900 . ?
C69 H69B 0.9900 . ?
C69 H69C 0.9900 . ?
C69 H69D 0.9900 . ?
C70 C71 1.434(9) . ?
C70 H70A 0.9900 . ?
C70 H70B 0.9900 . ?
C71 C72 1.504(8) . ?
C71 H71A 0.9900 . ?
C71 H71B 0.9900 . ?
C72 O9 1.497(6) . ?
C72 H72A 0.9900 . ?
C72 H72B 0.9900 . ?
C70A C71A 1.296(13) . ?
C70A H70C 0.9900 . ?
C70A H70D 0.9900 . ?
C71A C72A 1.471(12) . ?
C71A H71C 0.9900 . ?
C71A H71D 0.9900 . ?
C72A O9 1.354(12) . ?
C72A H72C 0.9900 . ?
C72A H72D 0.9900 . ?
F1 P1 1.592(3) . ?
F2 P1 1.583(3) . ?
F3 P1 1.568(3) . ?
F4 P1 1.581(3) . ?
F5 P1 1.586(3) . ?
F6 P1 1.586(3) . ?
O1 Ru1 2.0161(19) . ?
O2 Ru2 2.0201(19) . ?
O3 Ru1 2.0216(19) . ?
O4 Ru2 2.025(2) . ?
O5 Ru1 2.0139(19) . ?
O6 Ru2 2.0147(19) . ?
O7 Ru1 2.020(2) . ?
O8 Ru2 2.0139(19) . ?
O9 Ru1 2.255(2) . ?
O10 Ru2 2.263(2) . ?
Ru1 Ru2 2.2567(3) . ?

loop_
_geom_torsion_atom_site_label_1
_geom_torsion_atom_site_label_2
_geom_torsion_atom_site_label_3
_geom_torsion_atom_site_label_4
_geom_torsion
_geom_torsion_site_symmetry_1
_geom_torsion_site_symmetry_2
_geom_torsion_site_symmetry_3
_geom_torsion_site_symmetry_4
_geom_torsion_publ_flag
O1 C1 C2 C3 141.5(3) . . . . ?
O2 C1 C2 C3 -39.2(4) . . . . ?
O1 C1 C2 C7 -39.4(4) . . . . ?
O2 C1 C2 C7 140.0(3) . . . . ?
C7 C2 C3 C4 0.2(5) . . . . ?
C1 C2 C3 C4 179.3(3) . . . . ?
C7 C2 C3 C8 179.7(3) . . . . ?
C1 C2 C3 C8 -1.2(5) . . . . ?
C2 C3 C4 C5 0.4(6) . . . . ?
C8 C3 C4 C5 -179.1(4) . . . . ?
C3 C4 C5 C6 -1.0(6) . . . . ?
C3 C4 C5 C11 -178.4(4) . . . . ?
C4 C5 C6 C7 1.0(6) . . . . ?
C11 C5 C6 C7 178.4(4) . . . . ?
C5 C6 C7 C2 -0.4(5) . . . . ?
C5 C6 C7 C14 178.2(3) . . . . ?
C3 C2 C7 C6 -0.2(5) . . . . ?
C1 C2 C7 C6 -179.3(3) . . . . ?
C3 C2 C7 C14 -178.7(3) . . . . ?
C1 C2 C7 C14 2.2(5) . . . . ?
C4 C3 C8 C9 -85.2(4) . . . . ?
C2 C3 C8 C9 95.4(4) . . . . ?
C4 C3 C8 C10 38.7(5) . . . . ?
C2 C3 C8 C10 -140.8(4) . . . . ?
C6 C5 C11 C13 138.3(4) . . . . ?
C4 C5 C11 C13 -44.4(6) . . . . ?
C6 C5 C11 C12 -95.7(5) . . . . ?
C4 C5 C11 C12 81.6(5) . . . . ?
C6 C7 C14 C16 33.9(5) . . . . ?
C2 C7 C14 C16 -147.6(3) . . . . ?
C6 C7 C14 C15 -88.9(4) . . . . ?
C2 C7 C14 C15 89.6(4) . . . . ?
O4 C17 C18 C23 100.6(3) . . . . ?
O3 C17 C18 C23 -79.3(3) . . . . ?
O4 C17 C18 C19 -80.3(3) . . . . ?
O3 C17 C18 C19 99.9(3) . . . . ?
C23 C18 C19 C20 -0.1(4) . . . . ?
C17 C18 C19 C20 -179.2(3) . . . . ?
C23 C18 C19 C24 -179.5(3) . . . . ?
C17 C18 C19 C24 1.4(4) . . . . ?
C18 C19 C20 C21 2.1(5) . . . . ?
C24 C19 C20 C21 -178.6(3) . . . . ?
C19 C20 C21 C22 -2.5(5) . . . . ?
C19 C20 C21 C27 177.8(4) . . . . ?
C20 C21 C22 C23 1.1(5) . . . . ?
C27 C21 C22 C23 -179.2(4) . . . . ?
C21 C22 C23 C18 0.7(5) . . . . ?
C21 C22 C23 C30 179.2(3) . . . . ?
C19 C18 C23 C22 -1.2(4) . . . . ?
C17 C18 C23 C22 177.9(3) . . . . ?
C19 C18 C23 C30 -179.7(3) . . . . ?
C17 C18 C23 C30 -0.6(4) . . . . ?
C20 C19 C24 C26 -84.2(4) . . . . ?
C18 C19 C24 C26 95.1(3) . . . . ?
C20 C19 C24 C25 39.5(4) . . . . ?
C18 C19 C24 C25 -141.2(3) . . . . ?
C22 C21 C27 C28 -69.5(6) . . . . ?
C20 C21 C27 C28 110.2(5) . . . . ?
C22 C21 C27 C29 150.3(4) . . . . ?
C20 C21 C27 C29 -30.0(7) . . . . ?
C22 C23 C30 C32 -74.2(4) . . . . ?
C18 C23 C30 C32 104.3(3) . . . . ?
C22 C23 C30 C31 49.2(4) . . . . ?
C18 C23 C30 C31 -132.3(3) . . . . ?
O5 C33 C34 C35 148.0(3) . . . . ?
O6 C33 C34 C35 -32.7(4) . . . . ?
O5 C33 C34 C39 -33.4(4) . . . . ?
O6 C33 C34 C39 145.8(3) . . . . ?
C39 C34 C35 C36 0.9(4) . . . . ?
C33 C34 C35 C36 179.5(3) . . . . ?
C39 C34 C35 C40 -176.3(3) . . . . ?
C33 C34 C35 C40 2.3(4) . . . . ?
C34 C35 C36 C37 -1.7(5) . . . . ?
C40 C35 C36 C37 175.8(3) . . . . ?
C35 C36 C37 C38 1.4(5) . . . . ?
C35 C36 C37 C43 -177.2(3) . . . . ?
C36 C37 C38 C39 -0.4(5) . . . . ?
C43 C37 C38 C39 178.2(3) . . . . ?
C37 C38 C39 C34 -0.2(5) . . . . ?
C37 C38 C39 C46 179.6(3) . . . . ?
C35 C34 C39 C38 -0.1(4) . . . . ?
C33 C34 C39 C38 -178.6(3) . . . . ?
C35 C34 C39 C46 -179.8(3) . . . . ?
C33 C34 C39 C46 1.6(5) . . . . ?
C36 C35 C40 C42 36.8(4) . . . . ?
C34 C35 C40 C42 -145.9(3) . . . . ?
C36 C35 C40 C41 -86.9(3) . . . . ?
C34 C35 C40 C41 90.4(4) . . . . ?
C36 C37 C43 C44 -117.5(4) . . . . ?
C38 C37 C43 C44 63.9(4) . . . . ?
C36 C37 C43 C45 8.3(5) . . . . ?
C38 C37 C43 C45 -170.3(3) . . . . ?
C38 C39 C46 C47 -90.8(3) . . . . ?
C34 C39 C46 C47 88.9(4) . . . . ?
C38 C39 C46 C48 32.4(4) . . . . ?
C34 C39 C46 C48 -147.8(3) . . . . ?
O7 C49 C50 C51 113.3(3) . . . . ?
O8 C49 C50 C51 -66.0(4) . . . . ?
O7 C49 C50 C55 -69.5(4) . . . . ?
O8 C49 C50 C55 111.1(3) . . . . ?
C55 C50 C51 C52 -1.0(5) . . . . ?
C49 C50 C51 C52 176.0(3) . . . . ?
C55 C50 C51 C56 176.8(3) . . . . ?
C49 C50 C51 C56 -6.2(5) . . . . ?
C50 C51 C52 C53 -0.8(5) . . . . ?
C56 C51 C52 C53 -178.7(3) . . . . ?
C51 C52 C53 C54 2.2(5) . . . . ?
C51 C52 C53 C59 -179.8(3) . . . . ?
C52 C53 C54 C55 -1.8(5) . . . . ?
C59 C53 C54 C55 -179.9(3) . . . . ?
C53 C54 C55 C50 0.1(5) . . . . ?
C53 C54 C55 C62 -179.7(3) . . . . ?
C51 C50 C55 C54 1.4(5) . . . . ?
C49 C50 C55 C54 -175.6(3) . . . . ?
C51 C50 C55 C62 -178.8(3) . . . . ?
C49 C50 C55 C62 4.2(4) . . . . ?
C52 C51 C56 C57 -56.4(5) . . . . ?
C50 C51 C56 C57 125.8(4) . . . . ?
C52 C51 C56 C58 67.3(5) . . . . ?
C50 C51 C56 C58 -110.4(4) . . . . ?
C52 C53 C59 C60 -98.2(4) . . . . ?
C54 C53 C59 C60 79.8(4) . . . . ?
C52 C53 C59 C61 27.9(5) . . . . ?
C54 C53 C59 C61 -154.1(4) . . . . ?
C54 C55 C62 C63 -70.6(4) . . . . ?
C50 C55 C62 C63 109.6(4) . . . . ?
C54 C55 C62 C64 52.0(5) . . . . ?
C50 C55 C62 C64 -127.7(4) . . . . ?
O10 C65 C66 C67 -27.4(13) . . . . ?
C65 C66 C67 C68 21.7(12) . . . . ?
C66 C67 C68 O10 -9.6(12) . . . . ?
O10 C65A C66A C67A 21.5(9) . . . . ?
C65A C66A C67A C68A -12.3(10) . . . . ?
C66A C67A C68A O10 -1.1(9) . . . . ?
O9 C69 C70 C71 9.3(8) . . . . ?
C70A C69 C70 C71 107(2) . . . . ?
C69 C70 C71 C72 -9.2(9) . . . . ?
C70 C71 C72 O9 5.5(8) . . . . ?
O9 C69 C70A C71A 7.1(14) . . . . ?
C70 C69 C70A C71A -83(2) . . . . ?
C69 C70A C71A C72A -7.3(16) . . . . ?
C70A C71A C72A O9 5.6(17) . . . . ?
O2 C1 O1 Ru1 -6.2(4) . . . . ?
C2 C1 O1 Ru1 173.21(19) . . . . ?
O1 C1 O2 Ru2 -4.0(4) . . . . ?
C2 C1 O2 Ru2 176.6(2) . . . . ?
O4 C17 O3 Ru1 -5.1(3) . . . . ?
C18 C17 O3 Ru1 174.76(18) . . . . ?
O3 C17 O4 Ru2 -2.6(3) . . . . ?
C18 C17 O4 Ru2 177.56(18) . . . . ?
O6 C33 O5 Ru1 -5.3(3) . . . . ?
C34 C33 O5 Ru1 173.87(19) . . . . ?
O5 C33 O6 Ru2 -4.9(3) . . . . ?
C34 C33 O6 Ru2 175.83(19) . . . . ?
O8 C49 O7 Ru1 -1.9(3) . . . . ?
C50 C49 O7 Ru1 178.78(18) . . . . ?
O7 C49 O8 Ru2 -7.2(3) . . . . ?
C50 C49 O8 Ru2 172.16(18) . . . . ?
C71A C72A O9 C69 -1.0(12) . . . . ?
C71A C72A O9 C72 108.9(19) . . . . ?
C71A C72A O9 Ru1 -172.1(7) . . . . ?
C70 C69 O9 C72A 18.4(8) . . . . ?
C70A C69 O9 C72A -3.4(9) . . . . ?
C70 C69 O9 C72 -5.9(6) . . . . ?
C70A C69 O9 C72 -27.7(8) . . . . ?
C70 C69 O9 Ru1 -169.9(4) . . . . ?
C70A C69 O9 Ru1 168.3(7) . . . . ?
C71 C72 O9 C72A -76.8(14) . . . . ?
C71 C72 O9 C69 0.4(6) . . . . ?
C71 C72 O9 Ru1 165.1(4) . . . . ?
C66 C65 O10 C65A -86.3(19) . . . . ?
C66 C65 O10 C68 21.2(11) . . . . ?
C66 C65 O10 C68A -5.6(12) . . . . ?
C66 C65 O10 Ru2 175.6(6) . . . . ?
C66A C65A O10 C65 84.7(18) . . . . ?
C66A C65A O10 C68 6.3(8) . . . . ?
C66A C65A O10 C68A -21.6(7) . . . . ?
C66A C65A O10 Ru2 -178.9(4) . . . . ?
C67 C68 O10 C65 -7.5(10) . . . . ?
C67 C68 O10 C65A 13.9(9) . . . . ?
C67 C68 O10 C68A 102.9(14) . . . . ?
C67 C68 O10 Ru2 -160.7(5) . . . . ?
C67A C68A O10 C65 -7.3(10) . . . . ?
C67A C68A O10 C65A 14.5(8) . . . . ?
C67A C68A O10 C68 -84.9(13) . . . . ?
C67A C68A O10 Ru2 171.5(4) . . . . ?
C33 O5 Ru1 O7 -78.9(2) . . . . ?
C33 O5 Ru1 O3 100.3(2) . . . . ?
C33 O5 Ru1 O9 -169.2(2) . . . . ?
C33 O5 Ru1 Ru2 10.62(19) . . . . ?
C1 O1 Ru1 O7 100.4(2) . . . . ?
C1 O1 Ru1 O3 -78.7(2) . . . . ?
C1 O1 Ru1 O9 -169.2(2) . . . . ?
C1 O1 Ru1 Ru2 10.9(2) . . . . ?
C49 O7 Ru1 O5 97.64(19) . . . . ?
C49 O7 Ru1 O1 -80.54(19) . . . . ?
C49 O7 Ru1 O9 -170.71(19) . . . . ?
C49 O7 Ru1 Ru2 8.02(18) . . . . ?
C17 O3 Ru1 O5 -81.14(19) . . . . ?
C17 O3 Ru1 O1 97.03(19) . . . . ?
C17 O3 Ru1 O9 -172.78(19) . . . . ?
C17 O3 Ru1 Ru2 8.49(18) . . . . ?
C72A O9 Ru1 O5 85.1(9) . . . . ?
C69 O9 Ru1 O5 -84.2(3) . . . . ?
C72 O9 Ru1 O5 113.5(3) . . . . ?
C72A O9 Ru1 O1 -94.5(9) . . . . ?
C69 O9 Ru1 O1 96.2(3) . . . . ?
C72 O9 Ru1 O1 -66.0(3) . . . . ?
C72A O9 Ru1 O7 -4.6(9) . . . . ?
C69 O9 Ru1 O7 -174.0(3) . . . . ?
C72 O9 Ru1 O7 23.8(3) . . . . ?
C72A O9 Ru1 O3 173.8(9) . . . . ?
C69 O9 Ru1 O3 4.5(3) . . . . ?
C72 O9 Ru1 O3 -157.8(3) . . . . ?
C49 O8 Ru2 O6 -78.31(19) . . . . ?
C49 O8 Ru2 O2 100.55(19) . . . . ?
C49 O8 Ru2 Ru1 10.56(18) . . . . ?
C49 O8 Ru2 O10 -168.81(19) . . . . ?
C33 O6 Ru2 O8 99.9(2) . . . . ?
C33 O6 Ru2 O4 -79.1(2) . . . . ?
C33 O6 Ru2 Ru1 10.41(19) . . . . ?
C33 O6 Ru2 O10 -171.6(2) . . . . ?
C1 O2 Ru2 O8 -79.6(2) . . . . ?
C1 O2 Ru2 O4 99.4(2) . . . . ?
C1 O2 Ru2 Ru1 9.8(2) . . . . ?
C1 O2 Ru2 O10 -168.2(2) . . . . ?
C17 O4 Ru2 O6 96.13(19) . . . . ?
C17 O4 Ru2 O2 -82.73(19) . . . . ?
C17 O4 Ru2 Ru1 7.28(18) . . . . ?
C17 O4 Ru2 O10 -173.37(19) . . . . ?
O5 Ru1 Ru2 O8 -97.62(8) . . . . ?
O1 Ru1 Ru2 O8 81.97(8) . . . . ?
O7 Ru1 Ru2 O8 -7.91(8) . . . . ?
O3 Ru1 Ru2 O8 173.68(8) . . . . ?
O5 Ru1 Ru2 O6 -8.82(8) . . . . ?
O1 Ru1 Ru2 O6 170.76(8) . . . . ?
O7 Ru1 Ru2 O6 80.89(8) . . . . ?
O3 Ru1 Ru2 O6 -97.52(8) . . . . ?
O5 Ru1 Ru2 O2 171.71(8) . . . . ?
O1 Ru1 Ru2 O2 -8.71(8) . . . . ?
O7 Ru1 Ru2 O2 -98.58(8) . . . . ?
O3 Ru1 Ru2 O2 83.00(8) . . . . ?
O5 Ru1 Ru2 O4 82.03(8) . . . . ?
O1 Ru1 Ru2 O4 -98.39(8) . . . . ?
O7 Ru1 Ru2 O4 171.74(8) . . . . ?
O3 Ru1 Ru2 O4 -6.68(8) . . . . ?
C65 O10 Ru2 O8 -166.8(7) . . . . ?
C65A O10 Ru2 O8 167.6(4) . . . . ?
C68 O10 Ru2 O8 -18.6(6) . . . . ?
C68A O10 Ru2 O8 14.6(5) . . . . ?
C65 O10 Ru2 O6 104.5(7) . . . . ?
C65A O10 Ru2 O6 78.8(4) . . . . ?
C68 O10 Ru2 O6 -107.4(6) . . . . ?
C68A O10 Ru2 O6 -74.2(5) . . . . ?
C65 O10 Ru2 O2 -76.1(7) . . . . ?
C65A O10 Ru2 O2 -101.8(4) . . . . ?
C68 O10 Ru2 O2 72.1(6) . . . . ?
C68A O10 Ru2 O2 105.3(5) . . . . ?
C65 O10 Ru2 O4 13.6(7) . . . . ?
C65A O10 Ru2 O4 -12.1(4) . . . . ?
C68 O10 Ru2 O4 161.8(6) . . . . ?
C68A O10 Ru2 O4 -165.0(5) . . . . ?
